data_7022515
loop_
_publ_author_name
'Zhang, Jie'
'Yi, Weiyin'
'Chen, Zhenxia'
'Zhou, Xigeng'

_publ_section_title
;
 Room temperature C-N bond cleavage of anionic guanidinate ligand in
 rare-earth metal complexes.
;
_journal_issue 16
_journal_name_full 'Dalton transactions (Cambridge, England : 2003)'
_journal_page_first 5826
_journal_page_last 5831
_journal_paper_doi 10.1039/c3dt00014a
_journal_volume 42
_journal_year 2013
_chemical_formula_sum 'C36 H63 Dy2 N13'
_chemical_formula_weight 1002.99
_chemical_name_systematic
;
?
;
_space_group_IT_number 14
_symmetry_cell_setting monoclinic
_symmetry_space_group_name_Hall '-P 2ybc'
_symmetry_space_group_name_H-M 'P 1 21/c 1'
_atom_sites_solution_hydrogens geom
_atom_sites_solution_primary direct
_atom_sites_solution_secondary difmap
_audit_creation_method SHELXL-97
_cell_angle_alpha 90.00
_cell_angle_beta 107.660(5)
_cell_angle_gamma 90.00
_cell_formula_units_Z 4
_cell_length_a 10.048(4)
_cell_length_b 36.093(13)
_cell_length_c 12.195(4)
_cell_measurement_reflns_used 990
_cell_measurement_temperature 293(2)
_cell_measurement_theta_max 25.631
_cell_measurement_theta_min 2.377
_cell_volume 4214(3)
_computing_cell_refinement 'Bruker SMART'
_computing_data_collection 'Bruker SMART'
_computing_data_reduction 'Bruker SHELXTL'
_computing_molecular_graphics 'Bruker SHELXTL'
_computing_publication_material 'Bruker SHELXTL'
_computing_structure_refinement 'SHELXL-97 (Sheldrick, 1997)'
_computing_structure_solution 'SHELXS-97 (Sheldrick, 1990)'
_diffrn_ambient_temperature 293(2)
_diffrn_measured_fraction_theta_full 0.995
_diffrn_measured_fraction_theta_max 0.995
_diffrn_measurement_device_type 'CCD area detector'
_diffrn_measurement_method 'phi and omega scans'
_diffrn_radiation_monochromator graphite
_diffrn_radiation_source 'fine-focus sealed tube'
_diffrn_radiation_type MoK\a
_diffrn_radiation_wavelength 0.71073
_diffrn_reflns_av_R_equivalents 0.0390
_diffrn_reflns_av_sigmaI/netI 0.0645
_diffrn_reflns_limit_h_max 12
_diffrn_reflns_limit_h_min -5
_diffrn_reflns_limit_k_max 44
_diffrn_reflns_limit_k_min -41
_diffrn_reflns_limit_l_max 13
_diffrn_reflns_limit_l_min -15
_diffrn_reflns_number 16809
_diffrn_reflns_theta_full 26.01
_diffrn_reflns_theta_max 26.01
_diffrn_reflns_theta_min 1.84
_exptl_absorpt_coefficient_mu 3.560
_exptl_absorpt_correction_T_max 0.6173
_exptl_absorpt_correction_T_min 0.5362
_exptl_absorpt_correction_type multi-scan
_exptl_absorpt_process_details sadabs
_exptl_crystal_colour pale-yellow
_exptl_crystal_density_diffrn 1.581
_exptl_crystal_density_method 'not measured'
_exptl_crystal_description block
_exptl_crystal_F_000 2008
_exptl_crystal_size_max 0.20
_exptl_crystal_size_mid 0.20
_exptl_crystal_size_min 0.15
_refine_diff_density_max 1.714
_refine_diff_density_min -3.176
_refine_diff_density_rms 0.131
_refine_ls_extinction_method none
_refine_ls_goodness_of_fit_ref 1.054
_refine_ls_hydrogen_treatment constr
_refine_ls_matrix_type full
_refine_ls_number_parameters 460
_refine_ls_number_reflns 8248
_refine_ls_number_restraints 0
_refine_ls_restrained_S_all 1.054
_refine_ls_R_factor_all 0.0932
_refine_ls_R_factor_gt 0.0641
_refine_ls_shift/su_max 0.001
_refine_ls_shift/su_mean 0.000
_refine_ls_structure_factor_coef Fsqd
_refine_ls_weighting_details 'calc w=1/[\s^2^(Fo^2^)+(0.0158P)^2^+50.0000P] where P=(Fo^2^+2Fc^2^)/3'
_refine_ls_weighting_scheme calc
_refine_ls_wR_factor_gt 0.1114
_refine_ls_wR_factor_ref 0.1219
_reflns_number_gt 6014
_reflns_number_total 8248
_reflns_threshold_expression >2sigma(I)
_cod_data_source_file c3dt00014a.txt
_cod_data_source_block f70315b
_cod_depositor_comments
;
The following automatic conversions were performed:

'_symmetry_cell_setting' value 'Monoclinic' changed to 'monoclinic'
according to /home/saulius/struct/CIF-dictionaries/cif_core.dic
dictionary named 'cif_core.dic' version 2.4.2 from 2011-04-26.

Automatic conversion script
Id: cif_fix_values 1891 2012-01-12 08:04:46Z andrius 
;
_cod_original_sg_symbol_H-M P2(1)/c
_cod_database_code 7022515

loop_
_symmetry_equiv_pos_as_xyz
'x, y, z'
'-x, y+1/2, -z+1/2'
'-x, -y, -z'
'x, -y-1/2, z-1/2'

loop_
_atom_site_label
_atom_site_type_symbol
_atom_site_fract_x
_atom_site_fract_y
_atom_site_fract_z
_atom_site_U_iso_or_equiv
_atom_site_adp_type
_atom_site_occupancy
_atom_site_symmetry_multiplicity
_atom_site_calc_flag
_atom_site_refinement_flags
Dy1 Dy 0.16306(4) 0.116652(13) 0.48955(4) 0.03377(13) Uani 1 1 d .
Dy2 Dy 0.11341(4) 0.120589(13) 0.18047(4) 0.03517(13) Uani 1 1 d .
N1 N 0.3799(11) 0.2171(3) 0.6170(11) 0.070(3) Uani 1 1 d .
N2 N 0.4826(12) 0.1737(4) 0.7603(10) 0.085(4) Uani 1 1 d .
N3 N 0.3281(8) 0.1541(2) 0.5840(8) 0.047(2) Uani 1 1 d .
N4 N -0.0819(10) 0.1775(3) 0.6419(9) 0.061(3) Uani 1 1 d .
N5 N -0.2574(9) 0.1633(3) 0.4718(9) 0.060(3) Uani 1 1 d .
N6 N -0.0176(8) 0.1653(2) 0.4815(7) 0.0378(19) Uani 1 1 d .
N7 N -0.1124(9) 0.1996(2) 0.3069(8) 0.051(2) Uani 1 1 d .
N8 N 0.0195(8) 0.1439(2) 0.3145(7) 0.0364(18) Uani 1 1 d .
N9 N 0.2535(8) 0.0935(2) 0.3541(7) 0.0379(19) Uani 1 1 d .
N10 N 0.4661(9) 0.0610(3) 0.3861(9) 0.059(3) Uani 1 1 d .
N11 N 0.3112(8) 0.0701(2) 0.1961(7) 0.040(2) Uani 1 1 d .
N12 N 0.3372(11) 0.0388(3) 0.0411(9) 0.058(3) Uani 1 1 d .
N13 N 0.2938(9) 0.0046(2) 0.1851(8) 0.051(2) Uani 1 1 d .
C1 C -0.0197(15) 0.0795(4) 0.5797(15) 0.077(5) Uani 1 1 d .
H1A H -0.1039 0.0914 0.5726 0.093 Uiso 1 1 calc R
C2 C 0.0058(16) 0.0546(4) 0.5020(13) 0.070(4) Uani 1 1 d .
H2A H -0.0585 0.0465 0.4339 0.084 Uiso 1 1 calc R
C3 C 0.1428(17) 0.0439(3) 0.5436(14) 0.073(4) Uani 1 1 d .
H3A H 0.1876 0.0275 0.5077 0.088 Uiso 1 1 calc R
C4 C 0.2033(16) 0.0613(4) 0.6467(12) 0.076(4) Uani 1 1 d .
H4A H 0.2953 0.0587 0.6930 0.092 Uiso 1 1 calc R
C5 C 0.1020(17) 0.0834(4) 0.6692(12) 0.071(4) Uani 1 1 d .
H5A H 0.1140 0.0983 0.7336 0.085 Uiso 1 1 calc R
C6 C 0.3922(10) 0.1795(4) 0.6486(10) 0.053(3) Uani 1 1 d .
C7 C 0.5087(17) 0.1363(6) 0.7934(14) 0.126(8) Uani 1 1 d .
H7A H 0.5279 0.1226 0.7323 0.188 Uiso 1 1 calc R
H7B H 0.4283 0.1260 0.8090 0.188 Uiso 1 1 calc R
H7C H 0.5878 0.1348 0.8614 0.188 Uiso 1 1 calc R
C8 C 0.4537(19) 0.1949(7) 0.8542(15) 0.149(10) Uani 1 1 d .
H8A H 0.4355 0.2203 0.8312 0.223 Uiso 1 1 calc R
H8B H 0.5332 0.1936 0.9219 0.223 Uiso 1 1 calc R
H8C H 0.3736 0.1846 0.8706 0.223 Uiso 1 1 calc R
C9 C 0.4926(14) 0.2432(4) 0.6579(16) 0.104(6) Uani 1 1 d .
H9A H 0.4627 0.2672 0.6258 0.156 Uiso 1 1 calc R
H9B H 0.5712 0.2353 0.6347 0.156 Uiso 1 1 calc R
H9C H 0.5189 0.2446 0.7403 0.156 Uiso 1 1 calc R
C10 C 0.2869(15) 0.2269(4) 0.5098(15) 0.083(5) Uani 1 1 d .
H10A H 0.2145 0.2086 0.4865 0.124 Uiso 1 1 calc R
H10B H 0.3364 0.2282 0.4538 0.124 Uiso 1 1 calc R
H10C H 0.2461 0.2506 0.5156 0.124 Uiso 1 1 calc R
C11 C -0.1177(10) 0.1687(3) 0.5278(10) 0.047(3) Uani 1 1 d .
C12 C 0.0589(13) 0.1912(4) 0.6987(11) 0.077(4) Uani 1 1 d .
H12A H 0.0957 0.2024 0.6428 0.116 Uiso 1 1 calc R
H12B H 0.1177 0.1709 0.7349 0.116 Uiso 1 1 calc R
H12C H 0.0557 0.2092 0.7558 0.116 Uiso 1 1 calc R
C13 C -0.1489(16) 0.1600(5) 0.7180(13) 0.093(5) Uani 1 1 d .
H13A H -0.2408 0.1519 0.6744 0.139 Uiso 1 1 calc R
H13B H -0.1558 0.1774 0.7755 0.139 Uiso 1 1 calc R
H13C H -0.0947 0.1390 0.7546 0.139 Uiso 1 1 calc R
C14 C -0.3646(13) 0.1860(5) 0.4979(14) 0.094(5) Uani 1 1 d .
H14A H -0.3240 0.1994 0.5681 0.141 Uiso 1 1 calc R
H14B H -0.4380 0.1703 0.5063 0.141 Uiso 1 1 calc R
H14C H -0.4022 0.2032 0.4362 0.141 Uiso 1 1 calc R
C15 C -0.3055(12) 0.1415(4) 0.3688(12) 0.072(4) Uani 1 1 d .
H15A H -0.2290 0.1276 0.3583 0.108 Uiso 1 1 calc R
H15B H -0.3425 0.1576 0.3040 0.108 Uiso 1 1 calc R
H15C H -0.3772 0.1249 0.3753 0.108 Uiso 1 1 calc R
C16 C -0.0378(9) 0.1681(3) 0.3610(9) 0.035(2) Uani 1 1 d .
C17 C -0.1304(15) 0.2323(3) 0.3690(13) 0.077(4) Uani 1 1 d .
H17A H -0.0941 0.2278 0.4502 0.116 Uiso 1 1 calc R
H17B H -0.2279 0.2382 0.3495 0.116 Uiso 1 1 calc R
H17C H -0.0810 0.2526 0.3486 0.116 Uiso 1 1 calc R
C18 C -0.1616(13) 0.2018(4) 0.1847(11) 0.070(4) Uani 1 1 d .
H18A H -0.1452 0.1786 0.1523 0.105 Uiso 1 1 calc R
H18B H -0.1130 0.2212 0.1590 0.105 Uiso 1 1 calc R
H18C H -0.2599 0.2070 0.1604 0.105 Uiso 1 1 calc R
C19 C -0.0928(13) 0.0685(4) 0.1329(11) 0.065(4) Uani 1 1 d .
H19A H -0.0974 0.0544 0.1954 0.077 Uiso 1 1 calc R
C20 C -0.1607(11) 0.1019(4) 0.0969(11) 0.061(3) Uani 1 1 d .
H20A H -0.2189 0.1141 0.1317 0.073 Uiso 1 1 calc R
C21 C -0.1275(11) 0.1142(4) 0.0008(11) 0.065(3) Uani 1 1 d .
H21A H -0.1591 0.1357 -0.0411 0.078 Uiso 1 1 calc R
C22 C -0.0362(12) 0.0875(4) -0.0206(11) 0.065(4) Uani 1 1 d .
H22A H 0.0044 0.0885 -0.0797 0.078 Uiso 1 1 calc R
C23 C -0.0170(12) 0.0603(4) 0.0584(12) 0.062(3) Uani 1 1 d .
H23A H 0.0383 0.0394 0.0622 0.075 Uiso 1 1 calc R
C24 C 0.1780(13) 0.1936(3) 0.1856(12) 0.061(3) Uani 1 1 d .
H24A H 0.1369 0.2085 0.2284 0.073 Uiso 1 1 calc R
C25 C 0.1202(15) 0.1848(4) 0.0653(13) 0.070(4) Uani 1 1 d .
H25A H 0.0356 0.1931 0.0158 0.084 Uiso 1 1 calc R
C26 C 0.2144(15) 0.1620(4) 0.0377(12) 0.068(4) Uani 1 1 d .
H26A H 0.2037 0.1517 -0.0345 0.082 Uiso 1 1 calc R
C27 C 0.3280(13) 0.1566(3) 0.1345(12) 0.058(3) Uani 1 1 d .
H27A H 0.4066 0.1425 0.1379 0.070 Uiso 1 1 calc R
C28 C 0.3045(12) 0.1759(3) 0.2259(12) 0.061(3) Uani 1 1 d .
H28A H 0.3641 0.1766 0.3010 0.073 Uiso 1 1 calc R
C29 C 0.3385(9) 0.0742(3) 0.3160(9) 0.036(2) Uani 1 1 d .
C30 C 0.5707(12) 0.0436(4) 0.3445(12) 0.073(4) Uani 1 1 d .
H30A H 0.5347 0.0404 0.2626 0.109 Uiso 1 1 calc R
H30B H 0.5943 0.0198 0.3806 0.109 Uiso 1 1 calc R
H30C H 0.6526 0.0589 0.3625 0.109 Uiso 1 1 calc R
C31 C 0.5030(13) 0.0678(4) 0.5081(11) 0.078(4) Uani 1 1 d .
H31A H 0.4263 0.0796 0.5256 0.117 Uiso 1 1 calc R
H31B H 0.5834 0.0837 0.5310 0.117 Uiso 1 1 calc R
H31C H 0.5241 0.0447 0.5488 0.117 Uiso 1 1 calc R
C32 C 0.3145(10) 0.0383(3) 0.1456(10) 0.044(3) Uani 1 1 d .
C33 C 0.2573(16) 0.0154(4) -0.0560(12) 0.082(4) Uani 1 1 d .
H33A H 0.2231 -0.0061 -0.0267 0.122 Uiso 1 1 calc R
H33B H 0.3169 0.0078 -0.1003 0.122 Uiso 1 1 calc R
H33C H 0.1799 0.0292 -0.1040 0.122 Uiso 1 1 calc R
C34 C 0.3950(17) 0.0723(4) 0.0063(13) 0.085(5) Uani 1 1 d .
H34A H 0.4452 0.0860 0.0735 0.127 Uiso 1 1 calc R
H34B H 0.3205 0.0872 -0.0409 0.127 Uiso 1 1 calc R
H34C H 0.4573 0.0656 -0.0365 0.127 Uiso 1 1 calc R
C35 C 0.3614(14) -0.0288(3) 0.1610(12) 0.069(4) Uani 1 1 d .
H35A H 0.4075 -0.0233 0.1045 0.104 Uiso 1 1 calc R
H35B H 0.2926 -0.0477 0.1322 0.104 Uiso 1 1 calc R
H35C H 0.4288 -0.0372 0.2305 0.104 Uiso 1 1 calc R
C36 C 0.2196(13) 0.0001(3) 0.2708(11) 0.063(3) Uani 1 1 d .
H36A H 0.1785 0.0234 0.2813 0.094 Uiso 1 1 calc R
H36B H 0.2842 -0.0077 0.3425 0.094 Uiso 1 1 calc R
H36C H 0.1476 -0.0182 0.2446 0.094 Uiso 1 1 calc R

loop_
_atom_site_aniso_label
_atom_site_aniso_U_11
_atom_site_aniso_U_22
_atom_site_aniso_U_33
_atom_site_aniso_U_23
_atom_site_aniso_U_13
_atom_site_aniso_U_12
Dy1 0.0300(2) 0.0364(3) 0.0347(3) 0.0031(2) 0.00948(19) 0.0044(2)
Dy2 0.0320(2) 0.0385(3) 0.0337(3) 0.0025(2) 0.0080(2) 0.0029(2)
N1 0.055(6) 0.061(7) 0.094(9) -0.031(6) 0.022(6) -0.018(5)
N2 0.061(7) 0.135(12) 0.057(8) -0.017(8) 0.015(6) -0.027(8)
N3 0.032(4) 0.053(6) 0.052(6) -0.011(5) 0.007(4) -0.002(4)
N4 0.051(6) 0.088(8) 0.052(6) -0.001(6) 0.028(5) 0.011(5)
N5 0.032(5) 0.078(7) 0.076(7) 0.005(6) 0.028(5) 0.007(5)
N6 0.033(4) 0.044(5) 0.040(5) 0.003(4) 0.016(4) 0.013(4)
N7 0.053(5) 0.042(5) 0.059(6) 0.008(5) 0.020(5) 0.021(4)
N8 0.032(4) 0.035(5) 0.042(5) 0.004(4) 0.010(4) 0.002(4)
N9 0.033(4) 0.038(5) 0.042(5) 0.003(4) 0.010(4) 0.013(4)
N10 0.043(5) 0.073(7) 0.057(7) 0.004(5) 0.008(5) 0.024(5)
N11 0.045(5) 0.037(5) 0.041(5) -0.001(4) 0.019(4) 0.007(4)
N12 0.073(7) 0.049(6) 0.061(7) -0.013(5) 0.035(6) -0.004(5)
N13 0.054(6) 0.036(5) 0.064(6) -0.002(4) 0.021(5) 0.009(4)
C1 0.068(9) 0.069(10) 0.113(13) 0.042(9) 0.054(10) 0.006(7)
C2 0.078(10) 0.052(8) 0.076(10) 0.017(7) 0.018(8) -0.023(7)
C3 0.105(12) 0.040(7) 0.093(12) 0.020(7) 0.057(10) 0.010(7)
C4 0.081(10) 0.083(11) 0.062(9) 0.037(8) 0.017(8) 0.013(8)
C5 0.106(12) 0.070(9) 0.057(9) 0.017(7) 0.053(9) 0.018(9)
C6 0.024(5) 0.081(9) 0.054(7) -0.018(6) 0.014(5) -0.011(5)
C7 0.083(11) 0.19(2) 0.070(11) 0.055(13) -0.033(9) -0.026(13)
C8 0.111(15) 0.28(3) 0.070(12) -0.061(15) 0.045(11) -0.040(17)
C9 0.070(9) 0.071(10) 0.183(19) -0.065(11) 0.056(11) -0.024(8)
C10 0.072(9) 0.047(8) 0.132(15) -0.007(9) 0.037(10) -0.002(7)
C11 0.036(6) 0.046(6) 0.060(8) 0.006(5) 0.016(5) 0.010(5)
C12 0.070(9) 0.116(12) 0.046(8) -0.017(8) 0.018(7) 0.019(8)
C13 0.087(11) 0.129(15) 0.079(11) 0.012(10) 0.051(9) 0.026(10)
C14 0.041(7) 0.135(15) 0.114(13) 0.003(11) 0.037(8) 0.028(8)
C15 0.044(7) 0.088(10) 0.080(10) -0.013(8) 0.013(7) -0.027(7)
C16 0.024(4) 0.036(5) 0.046(6) 0.007(4) 0.013(4) 0.007(4)
C17 0.099(11) 0.035(7) 0.104(12) 0.001(7) 0.041(9) 0.018(7)
C18 0.066(8) 0.076(9) 0.066(9) 0.019(7) 0.020(7) 0.034(7)
C19 0.066(8) 0.069(9) 0.053(8) -0.010(7) 0.010(7) -0.030(7)
C20 0.027(5) 0.087(10) 0.063(8) -0.030(7) 0.007(5) -0.002(6)
C21 0.038(6) 0.088(10) 0.052(7) 0.008(7) -0.009(6) 0.003(7)
C22 0.050(7) 0.096(11) 0.044(7) -0.020(7) 0.005(6) -0.007(7)
C23 0.050(7) 0.059(8) 0.068(9) -0.012(7) 0.004(7) -0.004(6)
C24 0.071(8) 0.042(7) 0.081(10) 0.001(6) 0.039(8) -0.005(6)
C25 0.074(9) 0.060(8) 0.085(11) 0.035(8) 0.035(8) 0.012(7)
C26 0.095(11) 0.057(8) 0.064(9) 0.003(7) 0.042(8) -0.013(7)
C27 0.055(8) 0.048(7) 0.079(10) 0.004(6) 0.031(7) -0.011(6)
C28 0.049(7) 0.056(8) 0.073(9) -0.004(7) 0.014(7) -0.013(6)
C29 0.030(5) 0.035(5) 0.038(6) 0.001(4) 0.002(4) 0.007(4)
C30 0.045(7) 0.070(9) 0.099(11) -0.010(8) 0.015(7) 0.018(6)
C31 0.051(7) 0.118(12) 0.053(8) 0.008(8) -0.003(6) 0.024(8)
C32 0.037(5) 0.041(6) 0.056(7) -0.003(5) 0.015(5) 0.004(5)
C33 0.107(12) 0.068(10) 0.075(10) -0.021(8) 0.036(9) -0.008(8)
C34 0.121(13) 0.067(9) 0.092(11) -0.015(8) 0.069(11) -0.005(9)
C35 0.080(9) 0.041(7) 0.084(9) -0.005(7) 0.021(7) 0.018(7)
C36 0.077(9) 0.040(7) 0.075(9) 0.011(6) 0.030(7) -0.003(6)

loop_
_atom_type_symbol
_atom_type_description
_atom_type_scat_dispersion_real
_atom_type_scat_dispersion_imag
_atom_type_scat_source
C C 0.0033 0.0016 'International Tables Vol C Tables 4.2.6.8 and 6.1.1.4'
H H 0.0000 0.0000 'International Tables Vol C Tables 4.2.6.8 and 6.1.1.4'
N N 0.0061 0.0033 'International Tables Vol C Tables 4.2.6.8 and 6.1.1.4'
Dy Dy -0.1892 4.4098 'International Tables Vol C Tables 4.2.6.8 and 6.1.1.4'

loop_
_geom_angle_atom_site_label_1
_geom_angle_atom_site_label_2
_geom_angle_atom_site_label_3
_geom_angle
N3 Dy1 N9 101.8(3)
N3 Dy1 N8 111.8(3)
N9 Dy1 N8 76.6(3)
N3 Dy1 N6 90.7(3)
N9 Dy1 N6 132.4(3)
N8 Dy1 N6 56.2(3)
N3 Dy1 C4 99.0(4)
N9 Dy1 C4 103.6(4)
N8 Dy1 C4 148.5(4)
N6 Dy1 C4 119.7(4)
N3 Dy1 C5 99.7(4)
N9 Dy1 C5 131.2(3)
N8 Dy1 C5 132.5(4)
N6 Dy1 C5 90.2(3)
C4 Dy1 C5 29.5(4)
N3 Dy1 C3 124.7(4)
N9 Dy1 C3 84.1(4)
N8 Dy1 C3 122.8(4)
N6 Dy1 C3 125.3(4)
C4 Dy1 C3 29.2(4)
C5 Dy1 C3 48.0(4)
N3 Dy1 C1 125.7(5)
N9 Dy1 C1 124.9(4)
N8 Dy1 C1 105.2(4)
N6 Dy1 C1 78.2(4)
C4 Dy1 C1 48.3(4)
C5 Dy1 C1 29.1(4)
C3 Dy1 C1 47.8(4)
N3 Dy1 C2 145.9(4)
N9 Dy1 C2 95.9(4)
N8 Dy1 C2 100.5(4)
N6 Dy1 C2 98.7(4)
C4 Dy1 C2 48.0(4)
C5 Dy1 C2 47.9(4)
C3 Dy1 C2 28.8(4)
C1 Dy1 C2 29.0(4)
N3 Dy1 C16 100.7(3)
N9 Dy1 C16 102.3(3)
N8 Dy1 C16 26.4(3)
N6 Dy1 C16 30.1(3)
C4 Dy1 C16 143.2(4)
C5 Dy1 C16 115.9(4)
C3 Dy1 C16 132.1(4)
C1 Dy1 C16 95.2(4)
C2 Dy1 C16 103.7(4)
N3 Dy1 Dy2 111.4(2)
N9 Dy1 Dy2 39.07(19)
N8 Dy1 Dy2 37.58(19)
N6 Dy1 Dy2 93.54(19)
C4 Dy1 Dy2 134.6(4)
C5 Dy1 Dy2 148.5(3)
C3 Dy1 Dy2 106.8(3)
C1 Dy1 Dy2 122.1(4)
C2 Dy1 Dy2 100.7(3)
C16 Dy1 Dy2 63.4(2)
N8 Dy2 N9 77.0(3)
N8 Dy2 N11 131.6(3)
N9 Dy2 N11 54.9(3)
N8 Dy2 C28 90.2(3)
N9 Dy2 C28 85.9(3)
N11 Dy2 C28 91.3(3)
N8 Dy2 C24 76.8(3)
N9 Dy2 C24 107.9(4)
N11 Dy2 C24 119.7(3)
C28 Dy2 C24 29.4(3)
N8 Dy2 C26 124.9(4)
N9 Dy2 C26 124.3(4)
N11 Dy2 C26 90.4(4)
C28 Dy2 C26 49.1(4)
C24 Dy2 C26 49.2(4)
N8 Dy2 C20 76.6(3)
N9 Dy2 C20 119.5(4)
N11 Dy2 C20 120.5(3)
C28 Dy2 C20 146.6(4)
C24 Dy2 C20 117.3(4)
C26 Dy2 C20 115.5(4)
N8 Dy2 C27 119.8(3)
N9 Dy2 C27 95.1(3)
N11 Dy2 C27 73.7(3)
C28 Dy2 C27 29.8(3)
C24 Dy2 C27 48.7(4)
C26 Dy2 C27 29.5(4)
C20 Dy2 C27 145.0(4)
N8 Dy2 C25 97.8(4)
N9 Dy2 C25 135.4(4)
N11 Dy2 C25 119.0(3)
C28 Dy2 C25 49.5(4)
C24 Dy2 C25 30.7(4)
C26 Dy2 C25 29.2(4)
C20 Dy2 C25 101.5(4)
C27 Dy2 C25 48.8(4)
N8 Dy2 C19 87.4(4)
N9 Dy2 C19 96.5(4)
N11 Dy2 C19 92.6(4)
C28 Dy2 C19 176.1(4)
C24 Dy2 C19 146.8(4)
C26 Dy2 C19 130.6(4)
C20 Dy2 C19 29.6(4)
C27 Dy2 C19 152.3(4)
C25 Dy2 C19 127.9(4)
N8 Dy2 C22 124.8(3)
N9 Dy2 C22 129.7(4)
N11 Dy2 C22 87.7(3)
C28 Dy2 C22 132.0(4)
C24 Dy2 C22 120.5(4)
C26 Dy2 C22 82.8(4)
C20 Dy2 C22 48.4(4)
C27 Dy2 C22 106.2(4)
C25 Dy2 C22 90.1(5)
C19 Dy2 C22 48.1(4)
N8 Dy2 C23 116.7(3)
N9 Dy2 C23 102.4(4)
N11 Dy2 C23 73.6(3)
C28 Dy2 C23 152.9(4)
C24 Dy2 C23 149.0(4)
C26 Dy2 C23 107.4(4)
C20 Dy2 C23 48.3(4)
C27 Dy2 C23 123.2(4)
C25 Dy2 C23 118.6(5)
C19 Dy2 C23 29.3(4)
C22 Dy2 C23 28.5(4)
C10 N1 C6 118.5(10)
C10 N1 C9 112.9(13)
C6 N1 C9 122.8(12)
C6 N2 C7 115.6(12)
C6 N2 C8 116.9(14)
C7 N2 C8 109.8(15)
C6 N3 Dy1 162.0(8)
C11 N4 C13 121.6(12)
C11 N4 C12 118.7(9)
C13 N4 C12 114.6(11)
C11 N5 C15 122.3(9)
C11 N5 C14 121.3(11)
C15 N5 C14 114.9(10)
C11 N6 C16 123.7(8)
C11 N6 Dy1 134.1(7)
C16 N6 Dy1 88.0(5)
C16 N7 C18 120.1(9)
C16 N7 C17 123.2(10)
C18 N7 C17 116.4(10)
C16 N8 Dy2 156.3(7)
C16 N8 Dy1 96.7(6)
Dy2 N8 Dy1 102.6(3)
C29 N9 Dy1 155.9(7)
C29 N9 Dy2 100.3(6)
Dy1 N9 Dy2 103.8(3)
C29 N10 C31 118.5(9)
C29 N10 C30 124.5(10)
C31 N10 C30 116.8(10)
C32 N11 C29 123.7(9)
C32 N11 Dy2 133.9(7)
C29 N11 Dy2 84.8(5)
C32 N12 C34 118.6(10)
C32 N12 C33 122.5(10)
C34 N12 C33 114.1(11)
C32 N13 C35 122.9(10)
C32 N13 C36 121.3(9)
C35 N13 C36 115.1(10)
C5 C1 C2 107.8(13)
C5 C1 Dy1 74.2(7)
C2 C1 Dy1 76.1(7)
C5 C1 H1A 126.1
C2 C1 H1A 126.1
Dy1 C1 H1A 115.8
C3 C2 C1 107.6(14)
C3 C2 Dy1 73.9(7)
C1 C2 Dy1 74.9(7)
C3 C2 H2A 126.2
C1 C2 H2A 126.2
Dy1 C2 H2A 117.1
C2 C3 C4 109.1(13)
C2 C3 Dy1 77.3(7)
C4 C3 Dy1 74.7(8)
C2 C3 H3A 125.5
C4 C3 H3A 125.5
Dy1 C3 H3A 114.6
C3 C4 C5 107.3(13)
C3 C4 Dy1 76.1(7)
C5 C4 Dy1 75.8(7)
C3 C4 H4A 126.4
C5 C4 H4A 126.4
Dy1 C4 H4A 114.2
C1 C5 C4 108.2(13)
C1 C5 Dy1 76.7(7)
C4 C5 Dy1 74.7(7)
C1 C5 H5A 125.9
C4 C5 H5A 125.9
Dy1 C5 H5A 114.9
N3 C6 N2 123.8(13)
N3 C6 N1 123.3(11)
N2 C6 N1 112.9(11)
N2 C7 H7A 109.5
N2 C7 H7B 109.5
H7A C7 H7B 109.5
N2 C7 H7C 109.5
H7A C7 H7C 109.5
H7B C7 H7C 109.5
N2 C8 H8A 109.5
N2 C8 H8B 109.5
H8A C8 H8B 109.5
N2 C8 H8C 109.5
H8A C8 H8C 109.5
H8B C8 H8C 109.5
N1 C9 H9A 109.5
N1 C9 H9B 109.5
H9A C9 H9B 109.5
N1 C9 H9C 109.5
H9A C9 H9C 109.5
H9B C9 H9C 109.5
N1 C10 H10A 109.5
N1 C10 H10B 109.5
H10A C10 H10B 109.5
N1 C10 H10C 109.5
H10A C10 H10C 109.5
H10B C10 H10C 109.5
N6 C11 N4 117.7(10)
N6 C11 N5 125.3(11)
N4 C11 N5 116.9(10)
N4 C12 H12A 109.5
N4 C12 H12B 109.5
H12A C12 H12B 109.5
N4 C12 H12C 109.5
H12A C12 H12C 109.5
H12B C12 H12C 109.5
N4 C13 H13A 109.5
N4 C13 H13B 109.5
H13A C13 H13B 109.5
N4 C13 H13C 109.5
H13A C13 H13C 109.5
H13B C13 H13C 109.5
N5 C14 H14A 109.5
N5 C14 H14B 109.5
H14A C14 H14B 109.5
N5 C14 H14C 109.5
H14A C14 H14C 109.5
H14B C14 H14C 109.5
N5 C15 H15A 109.5
N5 C15 H15B 109.5
H15A C15 H15B 109.5
N5 C15 H15C 109.5
H15A C15 H15C 109.5
H15B C15 H15C 109.5
N8 C16 N7 126.4(9)
N8 C16 N6 118.0(8)
N7 C16 N6 115.4(8)
N8 C16 Dy1 56.9(5)
N7 C16 Dy1 166.8(7)
N6 C16 Dy1 61.9(4)
N7 C17 H17A 109.5
N7 C17 H17B 109.5
H17A C17 H17B 109.5
N7 C17 H17C 109.5
H17A C17 H17C 109.5
H17B C17 H17C 109.5
N7 C18 H18A 109.5
N7 C18 H18B 109.5
H18A C18 H18B 109.5
N7 C18 H18C 109.5
H18A C18 H18C 109.5
H18B C18 H18C 109.5
C23 C19 C20 107.0(12)
C23 C19 Dy2 75.7(7)
C20 C19 Dy2 74.8(7)
C23 C19 H19A 126.5
C20 C19 H19A 126.5
Dy2 C19 H19A 115.4
C21 C20 C19 108.9(11)
C21 C20 Dy2 76.2(6)
C19 C20 Dy2 75.6(6)
C21 C20 H20A 125.5
C19 C20 H20A 125.5
Dy2 C20 H20A 114.8
C20 C21 C22 106.0(12)
C20 C21 Dy2 74.4(6)
C22 C21 Dy2 74.8(6)
C20 C21 H21A 127.0
C22 C21 H21A 127.0
Dy2 C21 H21A 116.2
C23 C22 C21 109.0(12)
C23 C22 Dy2 75.9(7)
C21 C22 Dy2 75.3(7)
C23 C22 H22A 125.5
C21 C22 H22A 125.5
Dy2 C22 H22A 115.4
C22 C23 C19 109.1(12)
C22 C23 Dy2 75.6(7)
C19 C23 Dy2 75.0(7)
C22 C23 H23A 125.5
C19 C23 H23A 125.5
Dy2 C23 H23A 116.0
C28 C24 C25 107.8(12)
C28 C24 Dy2 75.2(7)
C25 C24 Dy2 75.2(7)
C28 C24 H24A 126.1
C25 C24 H24A 126.1
Dy2 C24 H24A 115.7
C26 C25 C24 106.7(12)
C26 C25 Dy2 75.0(7)
C24 C25 Dy2 74.1(6)
C26 C25 H25A 126.7
C24 C25 H25A 126.7
Dy2 C25 H25A 116.5
C25 C26 C27 109.1(13)
C25 C26 Dy2 75.8(7)
C27 C26 Dy2 75.4(7)
C25 C26 H26A 125.4
C27 C26 H26A 125.4
Dy2 C26 H26A 115.4
C26 C27 C28 108.4(12)
C26 C27 Dy2 75.1(7)
C28 C27 Dy2 74.7(6)
C26 C27 H27A 125.8
C28 C27 H27A 125.8
Dy2 C27 H27A 116.5
C24 C28 C27 108.0(12)
C24 C28 Dy2 75.4(7)
C27 C28 Dy2 75.5(7)
C24 C28 H28A 126.0
C27 C28 H28A 126.0
Dy2 C28 H28A 115.3
N9 C29 N10 123.3(9)
N9 C29 N11 119.1(8)
N10 C29 N11 117.0(9)
N9 C29 Dy2 53.6(5)
N10 C29 Dy2 164.4(7)
N11 C29 Dy2 66.2(5)
N10 C30 H30A 109.5
N10 C30 H30B 109.5
H30A C30 H30B 109.5
N10 C30 H30C 109.5
H30A C30 H30C 109.5
H30B C30 H30C 109.5
N10 C31 H31A 109.5
N10 C31 H31B 109.5
H31A C31 H31B 109.5
N10 C31 H31C 109.5
H31A C31 H31C 109.5
H31B C31 H31C 109.5
N11 C32 N13 126.6(10)
N11 C32 N12 117.7(10)
N13 C32 N12 115.7(10)
N12 C33 H33A 109.5
N12 C33 H33B 109.5
H33A C33 H33B 109.5
N12 C33 H33C 109.5
H33A C33 H33C 109.5
H33B C33 H33C 109.5
N12 C34 H34A 109.5
N12 C34 H34B 109.5
H34A C34 H34B 109.5
N12 C34 H34C 109.5
H34A C34 H34C 109.5
H34B C34 H34C 109.5
N13 C35 H35A 109.5
N13 C35 H35B 109.5
H35A C35 H35B 109.5
N13 C35 H35C 109.5
H35A C35 H35C 109.5
H35B C35 H35C 109.5
N13 C36 H36A 109.5
N13 C36 H36B 109.5
H36A C36 H36B 109.5
N13 C36 H36C 109.5
H36A C36 H36C 109.5
H36B C36 H36C 109.5

loop_
_geom_bond_atom_site_label_1
_geom_bond_atom_site_label_2
_geom_bond_distance
Dy1 N3 2.178(8)
Dy1 N9 2.272(8)
Dy1 N8 2.395(8)
Dy1 N6 2.506(7)
Dy1 C4 2.714(12)
Dy1 C5 2.726(11)
Dy1 C3 2.731(12)
Dy1 C1 2.758(12)
Dy1 C2 2.773(12)
Dy1 C16 2.839(9)
Dy1 Dy2 3.6517(15)
Dy2 N8 2.282(8)
Dy2 N9 2.369(8)
Dy2 N11 2.660(8)
Dy2 C28 2.707(11)
Dy2 C24 2.709(11)
Dy2 C26 2.714(12)
Dy2 C20 2.716(10)
Dy2 C27 2.718(11)
Dy2 C25 2.723(11)
Dy2 C19 2.726(11)
Dy2 C22 2.732(11)
Dy2 C23 2.735(12)
N1 C10 1.403(17)
N1 C6 1.406(16)
N1 C9 1.440(15)
N2 C6 1.406(16)
N2 C7 1.41(2)
N2 C8 1.479(19)
N3 C6 1.253(13)
N4 C11 1.363(14)
N4 C13 1.447(16)
N4 C12 1.460(16)
N5 C11 1.376(13)
N5 C15 1.435(15)
N5 C14 1.463(14)
N6 C11 1.301(12)
N6 C16 1.425(12)
N7 C16 1.409(12)
N7 C18 1.423(14)
N7 C17 1.444(14)
N8 C16 1.269(11)
N9 C29 1.293(11)
N10 C29 1.392(12)
N10 C31 1.440(15)
N10 C30 1.443(14)
N11 C32 1.307(12)
N11 C29 1.411(12)
N12 C32 1.362(14)
N12 C34 1.456(15)
N12 C33 1.479(15)
N13 C32 1.349(13)
N13 C35 1.454(13)
N13 C36 1.465(14)
C1 C5 1.377(19)
C1 C2 1.385(19)
C1 H1A 0.9300
C2 C3 1.370(18)
C2 H2A 0.9300
C3 C4 1.372(19)
C3 H3A 0.9300
C4 C5 1.385(18)
C4 H4A 0.9300
C5 H5A 0.9300
C7 H7A 0.9600
C7 H7B 0.9600
C7 H7C 0.9600
C8 H8A 0.9600
C8 H8B 0.9600
C8 H8C 0.9600
C9 H9A 0.9600
C9 H9B 0.9600
C9 H9C 0.9600
C10 H10A 0.9600
C10 H10B 0.9600
C10 H10C 0.9600
C12 H12A 0.9600
C12 H12B 0.9600
C12 H12C 0.9600
C13 H13A 0.9600
C13 H13B 0.9600
C13 H13C 0.9600
C14 H14A 0.9600
C14 H14B 0.9600
C14 H14C 0.9600
C15 H15A 0.9600
C15 H15B 0.9600
C15 H15C 0.9600
C17 H17A 0.9600
C17 H17B 0.9600
C17 H17C 0.9600
C18 H18A 0.9600
C18 H18B 0.9600
C18 H18C 0.9600
C19 C23 1.383(17)
C19 C20 1.389(17)
C19 H19A 0.9300
C20 C21 1.385(17)
C20 H20A 0.9300
C21 C22 1.409(17)
C21 H21A 0.9300
C22 C23 1.348(17)
C22 H22A 0.9300
C23 H23A 0.9300
C24 C28 1.374(16)
C24 C25 1.440(18)
C24 H24A 0.9300
C25 C26 1.372(17)
C25 H25A 0.9300
C26 C27 1.384(17)
C26 H26A 0.9300
C27 C28 1.394(16)
C27 H27A 0.9300
C28 H28A 0.9300
C30 H30A 0.9600
C30 H30B 0.9600
C30 H30C 0.9600
C31 H31A 0.9600
C31 H31B 0.9600
C31 H31C 0.9600
C33 H33A 0.9600
C33 H33B 0.9600
C33 H33C 0.9600
C34 H34A 0.9600
C34 H34B 0.9600
C34 H34C 0.9600
C35 H35A 0.9600
C35 H35B 0.9600
C35 H35C 0.9600
C36 H36A 0.9600
C36 H36B 0.9600
C36 H36C 0.9600
